data_4504345
loop_
_publ_author_name
'Lin, Jian-Guo'
'Su, Yang'
'Tian, Zheng-Fang'
'Qiu, Ling'
'Wen, Li-Li'
'Lu, Zhen-Da'
'Li, Yi-Zhi'
'Meng, Qing-Jin'

_publ_section_title
;
 Organic--Inorganic Hybrid Coordination Polymers Based on
 6-Methylpyridine-2,4-dicarboxylic Acid N-Oxide (MPDCO) Ligand:
 Preparations, Interpenetrating Structures, and Magnetic and Luminescent
 Properties
;
_journal_issue 12
_journal_name_full 'Crystal Growth &amp; Design'
_journal_page_first 2526
_journal_paper_doi 10.1021/cg070363b
_journal_volume 7
_journal_year 2007
_chemical_formula_moiety 'C20 H18 N3 Ni O6, H2 O, H0.75 O0.38'
_chemical_formula_sum 'C20 H20.75 N3 Ni O7.375'
_chemical_formula_weight 479.86
_chemical_name_systematic
; 
 ? 
;
_space_group_IT_number 15
_symmetry_cell_setting monoclinic
_symmetry_space_group_name_Hall '-C 2yc'
_symmetry_space_group_name_H-M 'C 1 2/c 1'
_atom_sites_solution_hydrogens geom
_atom_sites_solution_primary direct
_atom_sites_solution_secondary difmap
_audit_creation_method SHELXL-97
_cell_angle_alpha 90.00
_cell_angle_beta 107.395(5)
_cell_angle_gamma 90.00
_cell_formula_units_Z 8
_cell_length_a 19.073(4)
_cell_length_b 13.329(3)
_cell_length_c 16.272(4)
_cell_measurement_reflns_used 494
_cell_measurement_temperature 293(2)
_cell_measurement_theta_max 16.58
_cell_measurement_theta_min 2.48
_cell_volume 3947.5(16)
_computing_cell_refinement SMART
_computing_data_collection 'SMART (Bruker, 2000)'
_computing_data_reduction 'SAINT (Bruker, 2000)'
_computing_molecular_graphics SHELXTL
_computing_publication_material SHELXTL
_computing_structure_refinement SHELXTL
_computing_structure_solution 'SHELXTL (Bruker, 2000)'
_diffrn_ambient_temperature 293(2)
_diffrn_measured_fraction_theta_full 0.996
_diffrn_measured_fraction_theta_max 0.996
_diffrn_measurement_device_type 'Bruker Smart Apex CCD area detector'
_diffrn_measurement_method 'phi and omega scans'
_diffrn_radiation_monochromator graphite
_diffrn_radiation_source 'sealed tube'
_diffrn_radiation_type MoK\a
_diffrn_radiation_wavelength 0.71073
_diffrn_reflns_av_R_equivalents 0.0264
_diffrn_reflns_av_sigmaI/netI 0.0336
_diffrn_reflns_limit_h_max 14
_diffrn_reflns_limit_h_min -23
_diffrn_reflns_limit_k_max 16
_diffrn_reflns_limit_k_min -16
_diffrn_reflns_limit_l_max 20
_diffrn_reflns_limit_l_min -17
_diffrn_reflns_number 10464
_diffrn_reflns_theta_full 26.00
_diffrn_reflns_theta_max 26.00
_diffrn_reflns_theta_min 1.89
_exptl_absorpt_coefficient_mu 1.036
_exptl_absorpt_correction_T_max 0.78
_exptl_absorpt_correction_T_min 0.73
_exptl_absorpt_correction_type multi-scan
_exptl_absorpt_process_details 'SADABS, Bruker(2000)'
_exptl_crystal_density_diffrn 1.615
_exptl_crystal_density_method 'not measured'
_exptl_crystal_F_000 1990
_exptl_crystal_size_max 0.30
_exptl_crystal_size_mid 0.26
_exptl_crystal_size_min 0.24
_refine_diff_density_max 0.419
_refine_diff_density_min -0.434
_refine_diff_density_rms 0.043
_refine_ls_extinction_method none
_refine_ls_goodness_of_fit_ref 1.014
_refine_ls_hydrogen_treatment mixed
_refine_ls_matrix_type full
_refine_ls_number_parameters 299
_refine_ls_number_reflns 3871
_refine_ls_number_restraints 0
_refine_ls_restrained_S_all 1.014
_refine_ls_R_factor_all 0.0570
_refine_ls_R_factor_gt 0.0390
_refine_ls_shift/su_max 0.000
_refine_ls_shift/su_mean 0.000
_refine_ls_structure_factor_coef Fsqd
_refine_ls_weighting_details 'calc w=1/[\s^2^(Fo^2^)+(0.05P)^2^+1.55P] where P=(Fo^2^+2Fc^2^)/3'
_refine_ls_weighting_scheme calc
_refine_ls_wR_factor_gt 0.0884
_refine_ls_wR_factor_ref 0.0935
_reflns_number_gt 3021
_reflns_number_total 3871
_reflns_threshold_expression >2sigma(I)
_cod_data_source_file cg070363b-file006.cif
_cod_data_source_block 51230dm
_cod_depositor_comments
;
The following automatic conversions were performed:

'_symmetry_cell_setting' value 'Monoclinic' changed to 'monoclinic'
according to /home/saulius/struct/CIF-dictionaries/cif_core.dic
dictionary named 'cif_core.dic' version 2.4.1 from 2010-06-29.

Automatic conversion script
Id: cif_fix_values 1715 2011-07-08 13:25:40Z adriana 
;
_cod_original_sg_symbol_H-M 'C2/c  '
_cod_database_code 4504345

loop_
_symmetry_equiv_pos_as_xyz
'x, y, z'
'-x, y, -z+1/2'
'x+1/2, y+1/2, z'
'-x+1/2, y+1/2, -z+1/2'
'-x, -y, -z'
'x, -y, z-1/2'
'-x+1/2, -y+1/2, -z'
'x+1/2, -y+1/2, z-1/2'

loop_
_atom_site_label
_atom_site_type_symbol
_atom_site_fract_x
_atom_site_fract_y
_atom_site_fract_z
_atom_site_U_iso_or_equiv
_atom_site_adp_type
_atom_site_occupancy
_atom_site_symmetry_multiplicity
_atom_site_calc_flag
_atom_site_refinement_flags
Ni1 Ni 0.328234(18) 0.13282(3) 0.27628(2) 0.04690(13) Uani 1 1 d .
C1 C 0.41693(16) 0.2397(2) 0.18479(16) 0.0497(7) Uani 1 1 d .
H1 H 0.4380 0.1763 0.1946 0.060 Uiso 1 1 calc R
C2 C 0.44970(14) 0.3111(2) 0.14508(16) 0.0439(6) Uani 1 1 d .
H2 H 0.4893 0.2931 0.1261 0.053 Uiso 1 1 calc R
C3 C 0.42398(13) 0.4063(2) 0.13422(16) 0.0435(6) Uani 1 1 d .
C4 C 0.36460(15) 0.4259(2) 0.16433(16) 0.0473(6) Uani 1 1 d .
H4 H 0.3452 0.4904 0.1605 0.057 Uiso 1 1 calc R
C5 C 0.33354(13) 0.34763(19) 0.20092(15) 0.0397(6) Uani 1 1 d .
H5 H 0.2933 0.3620 0.2201 0.048 Uiso 1 1 calc R
C6 C 0.46077(14) 0.4896(2) 0.10057(17) 0.0444(6) Uani 1 1 d .
H6A H 0.5066 0.5067 0.1436 0.053 Uiso 1 1 calc R
H6B H 0.4295 0.5485 0.0905 0.053 Uiso 1 1 calc R
C7 C 0.47684(14) 0.45927(17) 0.01383(16) 0.0431(6) Uani 1 1 d .
H7 H 0.5047 0.3964 0.0234 0.052 Uiso 1 1 calc R
C8 C 0.40491(14) 0.44206(18) -0.05610(16) 0.0436(6) Uani 1 1 d .
C9 C 0.35109(12) 0.51404(18) -0.08243(16) 0.0382(5) Uani 1 1 d .
H9 H 0.3583 0.5777 -0.0580 0.046 Uiso 1 1 calc R
C10 C 0.28545(13) 0.4911(2) -0.14610(16) 0.0446(6) Uani 1 1 d .
H10 H 0.2494 0.5402 -0.1638 0.054 Uiso 1 1 calc R
C11 C 0.32482(14) 0.3328(2) -0.15985(17) 0.0504(7) Uani 1 1 d .
H11 H 0.3160 0.2709 -0.1873 0.060 Uiso 1 1 calc R
C12 C 0.39264(15) 0.3474(2) -0.09750(17) 0.0503(7) Uani 1 1 d .
H12 H 0.4281 0.2972 -0.0838 0.060 Uiso 1 1 calc R
C13 C 0.41277(14) -0.0702(2) 0.35351(16) 0.0473(7) Uani 1 1 d .
C14 C 0.47908(15) -0.1199(2) 0.40123(17) 0.0515(7) Uani 1 1 d .
H14 H 0.5128 -0.1451 0.3754 0.062 Uiso 1 1 calc R
C15 C 0.48915(15) -0.12744(19) 0.49065(18) 0.0521(7) Uani 1 1 d .
C16 C 0.43604(14) -0.0884(2) 0.52456(16) 0.0452(6) Uani 1 1 d .
H16 H 0.4439 -0.0917 0.5837 0.054 Uiso 1 1 calc R
C17 C 0.37221(14) -0.0449(2) 0.47376(17) 0.0527(7) Uani 1 1 d .
C18 C 0.40197(13) -0.0563(2) 0.25752(16) 0.0421(6) Uani 1 1 d .
C19 C 0.56011(17) -0.1712(2) 0.54878(19) 0.0561(8) Uani 1 1 d .
C20 C 0.31564(14) -0.00332(19) 0.51002(18) 0.0452(6) Uani 1 1 d .
H20A H 0.3100 0.0672 0.4978 0.068 Uiso 1 1 calc R
H20B H 0.3306 -0.0135 0.5712 0.068 Uiso 1 1 calc R
H20C H 0.2697 -0.0368 0.4845 0.068 Uiso 1 1 calc R
N1 N 0.35904(11) 0.25629(16) 0.20882(12) 0.0393(5) Uani 1 1 d .
N2 N 0.27345(12) 0.40004(16) -0.18191(14) 0.0472(5) Uani 1 1 d .
N3 N 0.36409(11) -0.03673(16) 0.38871(13) 0.0405(5) Uani 1 1 d .
O1 O 0.38096(10) 0.02876(14) 0.22418(12) 0.0523(5) Uani 1 1 d .
O2 O 0.41542(9) -0.12974(13) 0.21991(11) 0.0437(4) Uani 1 1 d .
O3 O 0.59972(9) -0.22502(13) 0.51665(11) 0.0419(4) Uani 1 1 d .
O4 O 0.57434(11) -0.15223(15) 0.62799(13) 0.0572(5) Uani 1 1 d .
O5 O 0.30564(11) 0.01054(15) 0.34204(13) 0.0542(5) Uani 1 1 d .
O6 O 0.28135(9) 0.23371(12) 0.34391(10) 0.0396(4) Uani 1 1 d .
H6C H 0.2636 0.2013 0.3780 0.048 Uiso 1 1 d R
H6D H 0.3142 0.2739 0.3726 0.048 Uiso 1 1 d R
O7 O 0.35101(10) 0.70858(13) 0.12153(12) 0.0416(4) Uani 1 1 d .
H7B H 0.3979(16) 0.715(2) 0.1297(18) 0.050 Uiso 1 1 d .
H7C H 0.3296(16) 0.704(2) 0.0678(19) 0.050 Uiso 1 1 d .
O8 O 0.2500 0.7500 0.5000 0.0555(9) Uani 0.75 2 d SP
H8B H 0.238(5) 0.730(7) 0.448(6) 0.067 Uiso 0.375 1 d P
H8C H 0.284(5) 0.712(7) 0.531(6) 0.067 Uiso 0.375 1 d P

loop_
_atom_site_aniso_label
_atom_site_aniso_U_11
_atom_site_aniso_U_22
_atom_site_aniso_U_33
_atom_site_aniso_U_23
_atom_site_aniso_U_13
_atom_site_aniso_U_12
Ni1 0.0438(2) 0.0484(2) 0.0439(2) 0.01263(15) 0.00615(14) -0.00627(15)
C1 0.0570(17) 0.0530(16) 0.0411(14) 0.0150(12) 0.0178(12) 0.0131(13)
C2 0.0401(13) 0.0535(15) 0.0405(13) 0.0165(12) 0.0155(11) 0.0148(11)
C3 0.0302(11) 0.0532(15) 0.0417(13) 0.0039(12) 0.0026(10) -0.0055(11)
C4 0.0549(15) 0.0447(14) 0.0428(14) 0.0118(12) 0.0154(12) -0.0081(12)
C5 0.0380(13) 0.0479(14) 0.0411(13) 0.0125(11) 0.0239(10) 0.0014(10)
C6 0.0444(14) 0.0463(14) 0.0435(14) 0.0036(11) 0.0150(11) -0.0095(11)
C7 0.0440(13) 0.0287(11) 0.0467(14) 0.0080(11) -0.0016(11) -0.0035(10)
C8 0.0472(14) 0.0349(12) 0.0444(14) 0.0063(11) 0.0072(11) -0.0124(11)
C9 0.0315(12) 0.0342(12) 0.0499(14) 0.0075(10) 0.0134(10) 0.0051(9)
C10 0.0283(12) 0.0572(16) 0.0408(14) 0.0061(12) -0.0011(10) -0.0004(11)
C11 0.0385(14) 0.0514(16) 0.0460(14) 0.0030(12) -0.0108(11) -0.0020(12)
C12 0.0486(15) 0.0465(15) 0.0449(15) -0.0077(12) -0.0026(12) -0.0041(12)
C13 0.0457(14) 0.0464(14) 0.0400(14) 0.0132(11) -0.0024(12) -0.0153(12)
C14 0.0479(15) 0.0527(16) 0.0394(14) 0.0038(12) -0.0089(11) -0.0203(13)
C15 0.0472(15) 0.0417(14) 0.0508(16) 0.0090(12) -0.0108(12) -0.0038(12)
C16 0.0473(14) 0.0483(14) 0.0389(13) -0.0017(11) 0.0111(11) -0.0208(12)
C17 0.0409(14) 0.0548(16) 0.0484(16) 0.0200(13) -0.0077(12) -0.0118(12)
C18 0.0397(13) 0.0455(14) 0.0342(12) 0.0047(11) 0.0002(10) -0.0093(11)
C19 0.0551(17) 0.0537(16) 0.0520(17) 0.0146(14) 0.0043(14) -0.0172(14)
C20 0.0498(15) 0.0404(13) 0.0553(16) 0.0031(12) 0.0309(13) 0.0053(12)
N1 0.0359(10) 0.0462(12) 0.0347(10) 0.0125(9) 0.0088(8) -0.0052(9)
N2 0.0437(12) 0.0416(11) 0.0425(12) 0.0064(10) -0.0082(9) -0.0026(10)
N3 0.0395(11) 0.0447(11) 0.0361(11) 0.0156(9) 0.0098(9) 0.0036(9)
O1 0.0514(11) 0.0547(11) 0.0502(11) 0.0004(9) 0.0143(9) -0.0005(9)
O2 0.0474(10) 0.0485(10) 0.0480(10) -0.0007(8) 0.0339(8) 0.0011(8)
O3 0.0443(9) 0.0419(9) 0.0449(10) -0.0012(8) 0.0214(8) 0.0012(8)
O4 0.0549(12) 0.0602(12) 0.0561(13) 0.0028(10) 0.0158(10) -0.0002(9)
O5 0.0530(11) 0.0551(11) 0.0546(11) 0.0019(9) 0.0163(9) 0.0010(9)
O6 0.0401(9) 0.0395(9) 0.0391(9) 0.0003(7) 0.0115(7) -0.0016(7)
O7 0.0410(9) 0.0463(10) 0.0366(9) 0.0128(8) 0.0100(8) 0.0041(8)
O8 0.055(2) 0.054(2) 0.058(2) -0.003(2) 0.018(2) -0.0024(18)

loop_
_atom_type_symbol
_atom_type_description
_atom_type_scat_dispersion_real
_atom_type_scat_dispersion_imag
_atom_type_scat_source
C C 0.0033 0.0016 'International Tables Vol C Tables 4.2.6.8 and 6.1.1.4'
H H 0.0000 0.0000 'International Tables Vol C Tables 4.2.6.8 and 6.1.1.4'
N N 0.0061 0.0033 'International Tables Vol C Tables 4.2.6.8 and 6.1.1.4'
O O 0.0106 0.0060 'International Tables Vol C Tables 4.2.6.8 and 6.1.1.4'
Ni Ni 0.3393 1.1124 'International Tables Vol C Tables 4.2.6.8 and 6.1.1.4'

loop_
_geom_angle_atom_site_label_1
_geom_angle_atom_site_label_2
_geom_angle_atom_site_label_3
_geom_angle
_geom_angle_site_symmetry_1
_geom_angle_site_symmetry_3
O1 Ni1 O4 87.38(8) . 5_656
O1 Ni1 O5 83.34(8) . .
O4 Ni1 O5 89.32(8) 5_656 .
O1 Ni1 O6 173.35(7) . .
O4 Ni1 O6 87.26(8) 5_656 .
O5 Ni1 O6 92.66(8) . .
O1 Ni1 N2 90.94(9) . 7
O4 Ni1 N2 174.90(8) 5_656 7
O5 Ni1 N2 85.71(8) . 7
O6 Ni1 N2 94.07(8) . 7
O1 Ni1 N1 93.68(8) . .
O4 Ni1 N1 88.14(8) 5_656 .
O5 Ni1 N1 176.16(8) . .
O6 Ni1 N1 90.09(8) . .
N2 Ni1 N1 96.78(8) 7 .
N1 C1 C2 124.2(3) . .
N1 C1 H1 117.9 . .
C2 C1 H1 117.9 . .
C3 C2 C1 120.3(2) . .
C3 C2 H2 119.9 . .
C1 C2 H2 119.9 . .
C2 C3 C4 115.7(2) . .
C2 C3 C6 123.4(2) . .
C4 C3 C6 120.6(2) . .
C3 C4 C5 119.9(3) . .
C3 C4 H4 120.1 . .
C5 C4 H4 120.1 . .
N1 C5 C4 122.6(2) . .
N1 C5 H5 118.7 . .
C4 C5 H5 118.7 . .
C3 C6 C7 111.9(2) . .
C3 C6 H6A 109.2 . .
C7 C6 H6A 109.2 . .
C3 C6 H6B 109.2 . .
C7 C6 H6B 109.2 . .
H6A C6 H6B 107.9 . .
C8 C7 C7 110.8(2) . 5_665
C8 C7 C6 109.6(2) . .
C7 C7 C6 111.1(2) 5_665 .
C8 C7 H7 108.5 . .
C7 C7 H7 108.5 5_665 .
C6 C7 H7 108.5 . .
C9 C8 C12 118.1(2) . .
C9 C8 C7 123.5(2) . .
C12 C8 C7 118.4(2) . .
C8 C9 C10 119.8(2) . .
C8 C9 H9 120.1 . .
C10 C9 H9 120.1 . .
N2 C10 C9 121.4(2) . .
N2 C10 H10 119.3 . .
C9 C10 H10 119.3 . .
N2 C11 C12 124.3(3) . .
N2 C11 H11 117.8 . .
C12 C11 H11 117.8 . .
C11 C12 C8 117.0(3) . .
C11 C12 H12 121.5 . .
C8 C12 H12 121.5 . .
N3 C13 C14 123.2(2) . .
N3 C13 C18 120.8(2) . .
C14 C13 C18 116.0(3) . .
C15 C14 C13 114.6(3) . .
C15 C14 H14 122.7 . .
C13 C14 H14 122.7 . .
C16 C15 C14 119.4(2) . .
C16 C15 C19 121.1(3) . .
C14 C15 C19 119.4(3) . .
C17 C16 C15 122.5(3) . .
C17 C16 H16 118.8 . .
C15 C16 H16 118.8 . .
N3 C17 C16 117.3(3) . .
N3 C17 C20 120.2(2) . .
C16 C17 C20 122.4(3) . .
O2 C18 O1 126.1(2) . .
O2 C18 C13 115.6(2) . .
O1 C18 C13 118.4(2) . .
O4 C19 O3 124.4(3) . .
O4 C19 C15 116.1(3) . .
O3 C19 C15 119.5(3) . .
C17 C20 H20A 109.5 . .
C17 C20 H20B 109.5 . .
H20A C20 H20B 109.5 . .
C17 C20 H20C 109.5 . .
H20A C20 H20C 109.5 . .
H20B C20 H20C 109.5 . .
C1 N1 C5 117.1(2) . .
C1 N1 Ni1 114.22(17) . .
C5 N1 Ni1 127.82(16) . .
C11 N2 C10 119.3(2) . .
C11 N2 Ni1 120.51(18) . 7
C10 N2 Ni1 120.12(17) . 7
C13 N3 O5 120.3(2) . .
C13 N3 C17 122.9(2) . .
O5 N3 C17 116.8(2) . .
C18 O1 Ni1 124.15(18) . .
C19 O4 Ni1 132.1(2) . 5_656
N3 O5 Ni1 114.05(15) . .
Ni1 O6 H6C 109.4 . .
Ni1 O6 H6D 109.4 . .
H6C O6 H6D 109.5 . .
H7B O7 H7C 109(3) . .
H8B O8 H8C 109(8) . .

loop_
_geom_bond_atom_site_label_1
_geom_bond_atom_site_label_2
_geom_bond_distance
_geom_bond_site_symmetry_2
Ni1 O1 2.041(2) .
Ni1 O4 2.053(2) 5_656
Ni1 O5 2.065(2) .
Ni1 O6 2.0994(17) .
Ni1 N2 2.129(2) 7
Ni1 N1 2.1550(19) .
C1 N1 1.296(3) .
C1 C2 1.398(4) .
C1 H1 0.9300 .
C2 C3 1.352(4) .
C2 H2 0.9300 .
C3 C4 1.387(4) .
C3 C6 1.502(4) .
C4 C5 1.416(3) .
C4 H4 0.9300 .
C5 N1 1.303(3) .
C5 H5 0.9300 .
C6 C7 1.584(4) .
C6 H6A 0.9700 .
C6 H6B 0.9700 .
C7 C8 1.515(3) .
C7 C7 1.549(5) 5_665
C7 H7 0.9800 .
C8 C9 1.377(3) .
C8 C12 1.417(4) .
C9 C10 1.400(3) .
C9 H9 0.9300 .
C10 N2 1.336(4) .
C10 H10 0.9300 .
C11 N2 1.297(3) .
C11 C12 1.398(3) .
C11 H11 0.9300 .
C12 H12 0.9300 .
C13 N3 1.306(4) .
C13 C14 1.433(4) .
C13 C18 1.525(4) .
C14 C15 1.413(4) .
C14 H14 0.9300 .
C15 C16 1.391(4) .
C15 C19 1.517(4) .
C16 C17 1.378(4) .
C16 H16 0.9300 .
C17 N3 1.350(3) .
C17 C20 1.483(4) .
C18 O2 1.222(3) .
C18 O1 1.268(3) .
C19 O4 1.261(4) .
C19 O3 1.263(4) .
C20 H20A 0.9600 .
C20 H20B 0.9600 .
C20 H20C 0.9600 .
N2 Ni1 2.129(2) 7
N3 O5 1.308(3) .
O4 Ni1 2.053(2) 5_656
O6 H6C 0.8500 .
O6 H6D 0.8500 .
O7 H7B 0.87(3) .
O7 H7C 0.85(3) .
O8 H8B 0.85(9) .
O8 H8C 0.85(9) .

loop_
_geom_hbond_atom_site_label_D
_geom_hbond_atom_site_label_H
_geom_hbond_atom_site_label_A
_geom_hbond_distance_DH
_geom_hbond_distance_HA
_geom_hbond_distance_DA
_geom_hbond_angle_DHA
_geom_hbond_site_symmetry_A
O6 H6C O7 0.85 2.19 2.766(3) 125.0 4_545
O6 H6D O3 0.85 2.14 2.689(2) 121.6 5_656
O7 H7C O3 0.85(3) 2.39(3) 2.826(2) 113(2) 2_665
